data_7157764
loop_
_publ_author_name
'Yin, Xinru'
'Xu, Aimin'
'Hu, Jidi'
'Bao, Ming'
'Hu, Wenhao'
'Qian, Yu'

_publ_section_title
;
 A Rh(ii)/phosphoric acid co-catalyzed three-component reaction of
 diazo-ketones with alcohols and azonaphthalenes: access to indole
 derivatives via a formal [3 + 2]-cycloaddition.
;
_journal_issue 48
_journal_name_full 'Organic &amp; biomolecular chemistry'
_journal_page_first 9805
_journal_page_last 9809
_journal_paper_doi 10.1039/d0ob02189j
_journal_volume 18
_journal_year 2020
_chemical_formula_moiety 'C28 H26 N2 O4'
_chemical_formula_sum 'C30 H26 N0.25 O4'
_chemical_formula_weight 454.01
_space_group_crystal_system monoclinic
_space_group_IT_number 14
_space_group_name_Hall '-P 2ybc'
_space_group_name_H-M_alt 'P 1 21/c 1'
_atom_sites_solution_hydrogens geom
_atom_sites_solution_primary dual
_audit_block_doi 10.5517/ccdc.csd.cc23z7dr
_audit_creation_date 2019-03-20
_audit_creation_method
;
Olex2 1.2
(compiled 2018.05.29 svn.r3508 for OlexSys, GUI svn.r5506)
;
_audit_update_record
;
2019-11-13 deposited with the CCDC.	2020-11-27 downloaded from the CCDC.
;
_cell_angle_alpha 90
_cell_angle_beta 94.2690(10)
_cell_angle_gamma 90
_cell_formula_units_Z 4
_cell_length_a 10.58250(10)
_cell_length_b 10.9351(2)
_cell_length_c 20.5330(3)
_cell_measurement_reflns_used 10266
_cell_measurement_temperature 100.00(10)
_cell_measurement_theta_max 76.8890
_cell_measurement_theta_min 4.1920
_cell_volume 2369.50(6)
_computing_cell_refinement 'CrysAlisPro 1.171.39.46 (Rigaku OD, 2018)'
_computing_data_collection 'CrysAlisPro 1.171.39.46 (Rigaku OD, 2018)'
_computing_data_reduction 'CrysAlisPro 1.171.39.46 (Rigaku OD, 2018)'
_computing_molecular_graphics 'Olex2 (Dolomanov et al., 2009)'
_computing_publication_material 'Olex2 (Dolomanov et al., 2009)'
_computing_structure_refinement 'ShelXL (Sheldrick, 2015)'
_computing_structure_solution 'ShelXT (Sheldrick, 2015)'
_diffrn_ambient_environment N~2~
_diffrn_ambient_temperature 100.00(10)
_diffrn_detector 'CCD plate'
_diffrn_detector_type HyPix
_diffrn_measured_fraction_theta_full 0.999
_diffrn_measured_fraction_theta_max 0.946
_diffrn_measurement_details
;
List of Runs (angles in degrees, time in seconds):

  # Type    Start    End  Width  t~exp~   \w     \q     \k     \f   Frames
#--------------------------------------------------------------------------
  1  \w    -97.00 -71.00   0.50    0.05    --  -46.62 -67.00  45.00   52
  2  \w    -65.00  25.00   0.50    0.05    --  -46.62  67.00 179.00  180
  3  \w    -13.00  53.00   0.50    0.05    --   46.62 -67.00  45.00  132
  4  \w     68.00  97.00   0.50    0.05    --   46.62  67.00 179.00   58
  5  \w   -166.00-138.00   0.50    0.10    -- -100.00 -67.00  45.00   56
  6  \w    -74.00 -49.00   0.50    0.10    -- -100.00  67.00 179.00   50
  7  \w     35.00 127.00   0.50    0.10    --  107.00 -67.00  45.00  184
  8  \w     88.00 170.00   0.50    0.10    --  107.00  67.00 179.00  164
  9  \w   -112.00 -75.00   0.50    0.05    --  -46.62-125.00-180.00   74
 10  \w   -117.00 -72.00   0.50    0.05    --  -46.62-125.00 120.00   90
 11  \w   -118.00 -74.00   0.50    0.05    --  -46.62-125.00 -60.00   88
 12  \w   -120.00 -27.00   0.50    0.10    -- -100.00  77.00   0.00  186
 13  \w   -154.00-128.00   0.50    0.10    -- -100.00 -30.00  90.00   52
 14  \w   -126.00 -90.00   0.50    0.10    -- -100.00 -30.00  90.00   72
 15  \w   -176.00 -86.00   0.50    0.10    -- -100.00 -15.00 120.00  180
 16  \w   -150.00 -91.00   0.50    0.10    -- -100.00 -94.00 120.00  118
 17  \w     38.00  68.00   0.50    0.10    --  107.00 -94.00  30.00   60
 18  \w     40.00  92.00   0.50    0.10    --  107.00 -94.00-120.00  104
;
_diffrn_measurement_device 'four-circle diffractometer'
_diffrn_measurement_device_type 'XtaLAB Synergy R, DW system, HyPix'
_diffrn_measurement_method '\w scans'
_diffrn_orient_matrix_type 'CrysAlisPro convention (1999,Acta A55,543-557)'
_diffrn_orient_matrix_UB_11 -0.1388764000
_diffrn_orient_matrix_UB_12 -0.0411523000
_diffrn_orient_matrix_UB_13 -0.0128168000
_diffrn_orient_matrix_UB_21 -0.0210163000
_diffrn_orient_matrix_UB_22 0.0995474000
_diffrn_orient_matrix_UB_23 -0.0527517000
_diffrn_orient_matrix_UB_31 0.0396908000
_diffrn_orient_matrix_UB_32 -0.0907796000
_diffrn_orient_matrix_UB_33 -0.0521223000
_diffrn_radiation_monochromator mirror
_diffrn_radiation_probe x-ray
_diffrn_radiation_type CuK\a
_diffrn_radiation_wavelength 1.54184
_diffrn_reflns_av_R_equivalents 0.0301
_diffrn_reflns_av_unetI/netI 0.0268
_diffrn_reflns_Laue_measured_fraction_full 0.999
_diffrn_reflns_Laue_measured_fraction_max 0.946
_diffrn_reflns_limit_h_max 13
_diffrn_reflns_limit_h_min -13
_diffrn_reflns_limit_k_max 8
_diffrn_reflns_limit_k_min -13
_diffrn_reflns_limit_l_max 24
_diffrn_reflns_limit_l_min -25
_diffrn_reflns_number 15335
_diffrn_reflns_point_group_measured_fraction_full 0.999
_diffrn_reflns_point_group_measured_fraction_max 0.946
_diffrn_reflns_theta_full 67.684
_diffrn_reflns_theta_max 76.542
_diffrn_reflns_theta_min 4.189
_diffrn_source 'Rotating-anode X-ray tube'
_diffrn_source_type 'Rigaku (Cu) X-ray Source'
_exptl_absorpt_coefficient_mu 0.671
_exptl_absorpt_correction_T_max 1.00000
_exptl_absorpt_correction_T_min 0.56351
_exptl_absorpt_correction_type multi-scan
_exptl_absorpt_process_details
;
CrysAlisPro 1.171.39.46 (Rigaku Oxford Diffraction, 2018)
Empirical absorption correction using spherical harmonics,
 implemented in SCALE3 ABSPACK scaling algorithm.
;
_exptl_crystal_colour colourless
_exptl_crystal_colour_primary colourless
_exptl_crystal_density_diffrn 1.273
_exptl_crystal_description block
_exptl_crystal_F_000 959
_exptl_crystal_size_max 0.3
_exptl_crystal_size_mid 0.2
_exptl_crystal_size_min 0.1
_refine_diff_density_max 0.469
_refine_diff_density_min -0.568
_refine_diff_density_rms 0.048
_refine_ls_extinction_method none
_refine_ls_goodness_of_fit_ref 0.783
_refine_ls_hydrogen_treatment constr
_refine_ls_matrix_type full
_refine_ls_number_parameters 308
_refine_ls_number_reflns 4708
_refine_ls_number_restraints 0
_refine_ls_restrained_S_all 0.783
_refine_ls_R_factor_all 0.0477
_refine_ls_R_factor_gt 0.0429
_refine_ls_shift/su_max 0.001
_refine_ls_shift/su_mean 0.000
_refine_ls_structure_factor_coef Fsqd
_refine_ls_weighting_details 'w=1/[\s^2^(Fo^2^)+(0.1008P)^2^+1.8378P] where P=(Fo^2^+2Fc^2^)/3'
_refine_ls_weighting_scheme calc
_refine_ls_wR_factor_gt 0.1235
_refine_ls_wR_factor_ref 0.1325
_reflns_Friedel_coverage 0.000
_reflns_number_gt 4214
_reflns_number_total 4708
_reflns_threshold_expression 'I > 2\s(I)'
_cod_data_source_file d0ob02189j2.cif
_cod_data_source_block yinxr_190314_2
_cod_depositor_comments 'Adding full bibliography for 7157764--7157766.cif.'
_cod_database_code 7157764
_shelx_shelxl_version_number 2016/6
_shelx_space_group_comment
;
The symmetry employed for this shelxl refinement is uniquely defined
by the following loop, which should always be used as a source of
symmetry information in preference to the above space-group names.
They are only intended as comments.
;
_shelx_estimated_absorpt_t_max 0.936
_shelx_estimated_absorpt_t_min 0.824
_reflns_odcompleteness_completeness 99.93
_reflns_odcompleteness_iscentric 1
_reflns_odcompleteness_theta 66.97
_olex2_refinement_description
;
1. Fixed Uiso
 At 1.2 times of:
  All C(H) groups, All C(H,H) groups, All N(H) groups
 At 1.5 times of:
  All C(H,H,H) groups
2.a Ternary CH refined with riding coordinates:
 C17(H17)
2.b Secondary CH2 refined with riding coordinates:
 C21(H21A,H21B), C15(H15A,H15B)
2.c Aromatic/amide H refined with riding coordinates:
 N11(H11), C10(H10), C28(H28), C2(H2), C8(H8), C3(H3), C5(H5), C6(H6), C7(H7),
 C34(H34), C24(H24), C27(H27), C30(H30), C26(H26), C32(H32), C25(H25), C33(H33),
  C31(H31)
2.d Idealised Me refined as rotating group:
 C16(H16A,H16B,H16C)
;
_olex2_submission_special_instructions 'No special instructions were received'
_oxdiff_exptl_absorpt_empirical_details
;
Empirical correction (ABSPACK) includes:
- Absorption correction using spherical harmonics
- Frame scaling
;
_oxdiff_exptl_absorpt_empirical_full_max 1.562
_oxdiff_exptl_absorpt_empirical_full_min 0.560

loop_
_space_group_symop_operation_xyz
'x, y, z'
'-x, y+1/2, -z+1/2'
'-x, -y, -z'
'x, -y-1/2, z-1/2'

loop_
_atom_site_label
_atom_site_type_symbol
_atom_site_fract_x
_atom_site_fract_y
_atom_site_fract_z
_atom_site_U_iso_or_equiv
_atom_site_adp_type
_atom_site_occupancy
_atom_site_site_symmetry_order
_atom_site_calc_flag
_atom_site_refinement_flags_posn
_atom_site_refinement_flags_adp
_atom_site_refinement_flags_occupancy
_atom_site_disorder_assembly
_atom_site_disorder_group
O20 O 0.20612(9) 0.66395(9) 0.58859(5) 0.0255(2) Uani 1 1 d . . . . .
O14 O 0.29821(10) 0.25798(9) 0.55523(5) 0.0283(2) Uani 1 1 d . . . . .
O19 O 0.37767(10) 0.55496(10) 0.47087(5) 0.0312(2) Uani 1 1 d . . . . .
O22 O 0.12286(10) 0.34270(10) 0.50378(5) 0.0321(3) Uani 1 1 d . . . . .
N11 N 0.37991(10) 0.46788(11) 0.60227(6) 0.0245(3) Uani 1 1 d . . . . .
H11 H 0.441046 0.503412 0.584394 0.029 Uiso 1 1 calc R . . . .
N12 N 0.26040(11) 0.45818(11) 0.56891(6) 0.0240(3) Uani 1 1 d . . . . .
C1 C 0.39864(13) 0.41897(13) 0.66515(7) 0.0243(3) Uani 1 1 d . . . . .
C9 C 0.33315(13) 0.31927(13) 0.76282(7) 0.0250(3) Uani 1 1 d . . . . .
C13 C 0.22019(13) 0.35073(13) 0.53882(7) 0.0256(3) Uani 1 1 d . . . . .
C10 C 0.30507(13) 0.36787(13) 0.69926(7) 0.0255(3) Uani 1 1 d . . . . .
H10 H 0.222367 0.365072 0.680506 0.031 Uiso 1 1 calc R . . . .
C18 C 0.29210(13) 0.61952(13) 0.48786(7) 0.0249(3) Uani 1 1 d . . . . .
C29 C 0.10923(13) 0.74946(14) 0.67904(7) 0.0276(3) Uani 1 1 d . . . . .
C23 C 0.26112(13) 0.73929(13) 0.45650(7) 0.0261(3) Uani 1 1 d . . . . .
C17 C 0.20978(13) 0.57226(13) 0.54146(7) 0.0247(3) Uani 1 1 d . . . . .
H17 H 0.123583 0.557811 0.522149 0.030 Uiso 1 1 calc R . . . .
C28 C 0.14504(14) 0.79752(14) 0.46318(7) 0.0288(3) Uani 1 1 d . . . . .
H28 H 0.086937 0.764208 0.490020 0.035 Uiso 1 1 calc R . . . .
C4 C 0.46028(13) 0.32322(13) 0.79130(7) 0.0268(3) Uani 1 1 d . . . . .
C2 C 0.52484(13) 0.42503(14) 0.69437(7) 0.0288(3) Uani 1 1 d . . . . .
H2 H 0.587977 0.461423 0.671835 0.035 Uiso 1 1 calc R . . . .
C8 C 0.23973(14) 0.26373(14) 0.79888(7) 0.0285(3) Uani 1 1 d . . . . .
H8 H 0.156452 0.259999 0.781004 0.034 Uiso 1 1 calc R . . . .
C3 C 0.55372(14) 0.37804(15) 0.75495(8) 0.0307(3) Uani 1 1 d . . . . .
H3 H 0.636892 0.381999 0.772961 0.037 Uiso 1 1 calc R . . . .
C5 C 0.48824(14) 0.27159(14) 0.85418(8) 0.0308(3) Uani 1 1 d . . . . .
H5 H 0.571081 0.273430 0.872780 0.037 Uiso 1 1 calc R . . . .
C6 C 0.39577(15) 0.21935(14) 0.88778(7) 0.0316(3) Uani 1 1 d . . . . .
H6 H 0.415561 0.186494 0.929062 0.038 Uiso 1 1 calc R . . . .
C7 C 0.26974(15) 0.21530(14) 0.85968(7) 0.0310(3) Uani 1 1 d . . . . .
H7 H 0.206757 0.179550 0.882579 0.037 Uiso 1 1 calc R . . . .
C34 C 0.11441(14) 0.72966(16) 0.74620(8) 0.0323(3) Uani 1 1 d . . . . .
H34 H 0.120639 0.650317 0.762423 0.039 Uiso 1 1 calc R . . . .
C24 C 0.34795(14) 0.79077(14) 0.41621(7) 0.0305(3) Uani 1 1 d . . . . .
H24 H 0.425314 0.752523 0.411730 0.037 Uiso 1 1 calc R . . . .
C27 C 0.11732(15) 0.90523(15) 0.42949(8) 0.0334(3) Uani 1 1 d . . . . .
H27 H 0.040169 0.944026 0.433761 0.040 Uiso 1 1 calc R . . . .
C21 C 0.10956(14) 0.64314(14) 0.63292(7) 0.0294(3) Uani 1 1 d . . . . .
H21A H 0.126780 0.568004 0.657083 0.035 Uiso 1 1 calc R . . . .
H21B H 0.027501 0.635633 0.608871 0.035 Uiso 1 1 calc R . . . .
C30 C 0.10313(15) 0.86922(15) 0.65603(8) 0.0333(3) Uani 1 1 d . . . . .
H30 H 0.100390 0.883876 0.611336 0.040 Uiso 1 1 calc R . . . .
C26 C 0.20358(16) 0.95574(15) 0.38945(8) 0.0353(4) Uani 1 1 d . . . . .
H26 H 0.183995 1.027918 0.366966 0.042 Uiso 1 1 calc R . . . .
C32 C 0.10416(15) 0.94574(16) 0.76574(8) 0.0370(4) Uani 1 1 d . . . . .
H32 H 0.102061 1.011111 0.794608 0.044 Uiso 1 1 calc R . . . .
C25 C 0.31882(16) 0.89871(15) 0.38296(8) 0.0352(4) Uani 1 1 d . . . . .
H25 H 0.376716 0.932837 0.356272 0.042 Uiso 1 1 calc R . . . .
C33 C 0.11036(15) 0.82727(17) 0.78902(8) 0.0371(4) Uani 1 1 d . . . . .
H33 H 0.111820 0.812902 0.833712 0.044 Uiso 1 1 calc R . . . .
C31 C 0.10109(16) 0.96664(16) 0.69887(8) 0.0376(4) Uani 1 1 d . . . . .
H31 H 0.097658 1.046258 0.682920 0.045 Uiso 1 1 calc R . . . .
C15 C 0.25491(16) 0.13879(14) 0.53108(8) 0.0349(4) Uani 1 1 d . . . . .
H15A H 0.250370 0.137540 0.483723 0.042 Uiso 1 1 calc R . . . .
H15B H 0.171249 0.121446 0.545112 0.042 Uiso 1 1 calc R . . . .
C16 C 0.34745(18) 0.04563(16) 0.55804(10) 0.0443(4) Uani 1 1 d . . . . .
H16A H 0.428784 0.060958 0.541884 0.067 Uiso 1 1 calc GR . . . .
H16B H 0.318808 -0.034493 0.544757 0.067 Uiso 1 1 calc GR . . . .
H16C H 0.354335 0.050432 0.604858 0.067 Uiso 1 1 calc GR . . . .

loop_
_atom_site_aniso_label
_atom_site_aniso_U_11
_atom_site_aniso_U_22
_atom_site_aniso_U_33
_atom_site_aniso_U_23
_atom_site_aniso_U_13
_atom_site_aniso_U_12
O20 0.0233(5) 0.0295(5) 0.0241(5) -0.0020(4) 0.0046(4) -0.0005(4)
O14 0.0294(5) 0.0267(5) 0.0286(5) -0.0029(4) 0.0001(4) -0.0006(4)
O19 0.0296(5) 0.0366(6) 0.0282(5) 0.0023(4) 0.0071(4) 0.0060(4)
O22 0.0296(5) 0.0346(6) 0.0310(6) -0.0017(4) -0.0045(4) -0.0028(4)
N11 0.0182(5) 0.0315(6) 0.0236(6) 0.0019(5) 0.0013(4) -0.0025(4)
N12 0.0210(5) 0.0269(6) 0.0237(6) 0.0000(4) -0.0009(4) -0.0002(4)
C1 0.0229(6) 0.0260(7) 0.0240(7) -0.0014(5) 0.0009(5) 0.0020(5)
C9 0.0229(7) 0.0268(7) 0.0254(7) -0.0033(5) 0.0029(5) 0.0011(5)
C13 0.0258(7) 0.0296(7) 0.0217(7) 0.0005(5) 0.0039(5) -0.0012(5)
C10 0.0214(6) 0.0301(7) 0.0251(7) -0.0022(5) 0.0012(5) 0.0007(5)
C18 0.0220(6) 0.0302(7) 0.0221(7) -0.0019(5) -0.0001(5) -0.0011(5)
C29 0.0185(6) 0.0373(8) 0.0271(7) 0.0003(6) 0.0027(5) 0.0038(5)
C23 0.0265(7) 0.0296(7) 0.0218(7) -0.0008(5) -0.0006(5) -0.0016(5)
C17 0.0230(6) 0.0278(7) 0.0232(7) 0.0000(5) 0.0009(5) 0.0009(5)
C28 0.0281(7) 0.0325(7) 0.0256(7) 0.0005(6) 0.0001(5) -0.0002(6)
C4 0.0237(7) 0.0302(7) 0.0263(7) -0.0009(6) 0.0008(5) 0.0025(5)
C2 0.0212(7) 0.0358(8) 0.0295(7) 0.0013(6) 0.0023(5) -0.0033(6)
C8 0.0229(7) 0.0340(8) 0.0288(7) -0.0018(6) 0.0037(5) -0.0014(6)
C3 0.0207(7) 0.0392(8) 0.0318(8) 0.0020(6) -0.0017(6) -0.0009(6)
C5 0.0279(7) 0.0351(8) 0.0290(8) 0.0001(6) -0.0015(6) 0.0020(6)
C6 0.0366(8) 0.0327(8) 0.0254(7) 0.0024(6) 0.0017(6) 0.0044(6)
C7 0.0324(8) 0.0329(8) 0.0287(8) 0.0004(6) 0.0076(6) -0.0021(6)
C34 0.0262(7) 0.0412(8) 0.0295(8) 0.0048(6) 0.0010(6) -0.0012(6)
C24 0.0292(7) 0.0324(8) 0.0300(8) 0.0005(6) 0.0022(6) -0.0026(6)
C27 0.0327(8) 0.0337(8) 0.0328(8) 0.0006(6) -0.0037(6) 0.0040(6)
C21 0.0258(7) 0.0346(8) 0.0284(7) 0.0016(6) 0.0071(6) 0.0000(6)
C30 0.0338(8) 0.0391(8) 0.0269(7) 0.0022(6) 0.0007(6) 0.0101(6)
C26 0.0430(9) 0.0291(8) 0.0324(8) 0.0031(6) -0.0056(7) -0.0024(6)
C32 0.0283(8) 0.0466(9) 0.0360(8) -0.0113(7) 0.0011(6) 0.0053(7)
C25 0.0373(8) 0.0352(8) 0.0331(8) 0.0042(7) 0.0017(6) -0.0082(7)
C33 0.0318(8) 0.0539(10) 0.0252(7) -0.0004(7) 0.0004(6) -0.0017(7)
C31 0.0391(9) 0.0366(8) 0.0369(9) -0.0004(7) 0.0016(7) 0.0118(7)
C15 0.0376(8) 0.0272(8) 0.0391(9) -0.0037(6) -0.0020(7) -0.0045(6)
C16 0.0417(9) 0.0305(8) 0.0593(11) -0.0046(8) -0.0073(8) 0.0004(7)

loop_
_atom_type_symbol
_atom_type_description
_atom_type_scat_dispersion_real
_atom_type_scat_dispersion_imag
_atom_type_scat_source
C C 0.0181 0.0091 'International Tables Vol C Tables 4.2.6.8 and 6.1.1.4'
H H 0.0000 0.0000 'International Tables Vol C Tables 4.2.6.8 and 6.1.1.4'
O O 0.0492 0.0322 'International Tables Vol C Tables 4.2.6.8 and 6.1.1.4'
N N 0.0311 0.0180 'International Tables Vol C Tables 4.2.6.8 and 6.1.1.4'

loop_
_geom_angle_atom_site_label_1
_geom_angle_atom_site_label_2
_geom_angle_atom_site_label_3
_geom_angle
_geom_angle_site_symmetry_1
_geom_angle_site_symmetry_3
_geom_angle_publ_flag
C17 O20 C21 112.53(11) . . ?
C13 O14 C15 114.89(11) . . ?
N12 N11 H11 120.5 . . ?
N12 N11 C1 119.00(11) . . ?
C1 N11 H11 120.5 . . ?
N11 N12 C17 114.76(11) . . ?
C13 N12 N11 121.47(11) . . ?
C13 N12 C17 117.67(11) . . ?
N11 C1 C2 115.81(12) . . ?
C10 C1 N11 124.65(13) . . ?
C10 C1 C2 119.55(13) . . ?
C10 C9 C4 119.45(13) . . ?
C8 C9 C10 122.33(13) . . ?
C8 C9 C4 118.19(13) . . ?
O14 C13 N12 111.68(12) . . ?
O22 C13 O14 125.14(13) . . ?
O22 C13 N12 123.12(13) . . ?
C1 C10 C9 120.76(13) . . ?
C1 C10 H10 119.6 . . ?
C9 C10 H10 119.6 . . ?
O19 C18 C23 122.08(13) . . ?
O19 C18 C17 118.75(13) . . ?
C23 C18 C17 119.11(12) . . ?
C34 C29 C21 120.19(14) . . ?
C30 C29 C34 118.65(14) . . ?
C30 C29 C21 121.16(13) . . ?
C28 C23 C18 121.72(13) . . ?
C28 C23 C24 119.65(14) . . ?
C24 C23 C18 118.52(13) . . ?
O20 C17 N12 112.08(11) . . ?
O20 C17 C18 107.47(11) . . ?
O20 C17 H17 108.9 . . ?
N12 C17 C18 110.64(11) . . ?
N12 C17 H17 108.9 . . ?
C18 C17 H17 108.9 . . ?
C23 C28 H28 120.3 . . ?
C27 C28 C23 119.50(14) . . ?
C27 C28 H28 120.3 . . ?
C3 C4 C9 118.10(13) . . ?
C3 C4 C5 122.77(13) . . ?
C5 C4 C9 119.13(13) . . ?
C1 C2 H2 119.7 . . ?
C3 C2 C1 120.51(13) . . ?
C3 C2 H2 119.7 . . ?
C9 C8 H8 119.4 . . ?
C7 C8 C9 121.23(14) . . ?
C7 C8 H8 119.4 . . ?
C4 C3 H3 119.2 . . ?
C2 C3 C4 121.61(13) . . ?
C2 C3 H3 119.2 . . ?
C4 C5 H5 119.4 . . ?
C6 C5 C4 121.18(14) . . ?
C6 C5 H5 119.4 . . ?
C5 C6 H6 120.1 . . ?
C5 C6 C7 119.81(14) . . ?
C7 C6 H6 120.1 . . ?
C8 C7 C6 120.46(14) . . ?
C8 C7 H7 119.8 . . ?
C6 C7 H7 119.8 . . ?
C29 C34 H34 119.7 . . ?
C33 C34 C29 120.51(15) . . ?
C33 C34 H34 119.7 . . ?
C23 C24 H24 119.9 . . ?
C25 C24 C23 120.11(15) . . ?
C25 C24 H24 119.9 . . ?
C28 C27 H27 119.7 . . ?
C28 C27 C26 120.64(15) . . ?
C26 C27 H27 119.7 . . ?
O20 C21 C29 108.21(12) . . ?
O20 C21 H21A 110.1 . . ?
O20 C21 H21B 110.1 . . ?
C29 C21 H21A 110.1 . . ?
C29 C21 H21B 110.1 . . ?
H21A C21 H21B 108.4 . . ?
C29 C30 H30 119.6 . . ?
C31 C30 C29 120.76(15) . . ?
C31 C30 H30 119.6 . . ?
C27 C26 H26 120.0 . . ?
C25 C26 C27 120.04(15) . . ?
C25 C26 H26 120.0 . . ?
C33 C32 H32 120.2 . . ?
C33 C32 C31 119.56(15) . . ?
C31 C32 H32 120.2 . . ?
C24 C25 H25 120.0 . . ?
C26 C25 C24 120.06(15) . . ?
C26 C25 H25 120.0 . . ?
C34 C33 H33 119.8 . . ?
C32 C33 C34 120.40(15) . . ?
C32 C33 H33 119.8 . . ?
C30 C31 C32 120.09(16) . . ?
C30 C31 H31 120.0 . . ?
C32 C31 H31 120.0 . . ?
O14 C15 H15A 110.2 . . ?
O14 C15 H15B 110.2 . . ?
O14 C15 C16 107.68(13) . . ?
H15A C15 H15B 108.5 . . ?
C16 C15 H15A 110.2 . . ?
C16 C15 H15B 110.2 . . ?
C15 C16 H16A 109.5 . . ?
C15 C16 H16B 109.5 . . ?
C15 C16 H16C 109.5 . . ?
H16A C16 H16B 109.5 . . ?
H16A C16 H16C 109.5 . . ?
H16B C16 H16C 109.5 . . ?

loop_
_geom_bond_atom_site_label_1
_geom_bond_atom_site_label_2
_geom_bond_distance
_geom_bond_site_symmetry_2
_geom_bond_publ_flag
O20 C17 1.3959(17) . ?
O20 C21 1.4363(17) . ?
O14 C13 1.3352(18) . ?
O14 C15 1.4563(18) . ?
O19 C18 1.2196(18) . ?
O22 C13 1.2149(18) . ?
N11 H11 0.8600 . ?
N11 N12 1.3967(15) . ?
N11 C1 1.3979(18) . ?
N12 C13 1.3799(18) . ?
N12 C17 1.4547(18) . ?
C1 C10 1.374(2) . ?
C1 C2 1.4243(19) . ?
C9 C10 1.420(2) . ?
C9 C4 1.4271(19) . ?
C9 C8 1.415(2) . ?
C10 H10 0.9300 . ?
C18 C23 1.485(2) . ?
C18 C17 1.5427(19) . ?
C29 C34 1.393(2) . ?
C29 C21 1.500(2) . ?
C29 C30 1.392(2) . ?
C23 C28 1.399(2) . ?
C23 C24 1.400(2) . ?
C17 H17 0.9800 . ?
C28 H28 0.9300 . ?
C28 C27 1.386(2) . ?
C4 C3 1.416(2) . ?
C4 C5 1.420(2) . ?
C2 H2 0.9300 . ?
C2 C3 1.360(2) . ?
C8 H8 0.9300 . ?
C8 C7 1.371(2) . ?
C3 H3 0.9300 . ?
C5 H5 0.9300 . ?
C5 C6 1.364(2) . ?
C6 H6 0.9300 . ?
C6 C7 1.414(2) . ?
C7 H7 0.9300 . ?
C34 H34 0.9300 . ?
C34 C33 1.386(2) . ?
C24 H24 0.9300 . ?
C24 C25 1.387(2) . ?
C27 H27 0.9300 . ?
C27 C26 1.388(2) . ?
C21 H21A 0.9700 . ?
C21 H21B 0.9700 . ?
C30 H30 0.9300 . ?
C30 C31 1.383(2) . ?
C26 H26 0.9300 . ?
C26 C25 1.385(2) . ?
C32 H32 0.9300 . ?
C32 C33 1.381(3) . ?
C32 C31 1.390(2) . ?
C25 H25 0.9300 . ?
C33 H33 0.9300 . ?
C31 H31 0.9300 . ?
C15 H15A 0.9700 . ?
C15 H15B 0.9700 . ?
C15 C16 1.491(2) . ?
C16 H16A 0.9600 . ?
C16 H16B 0.9600 . ?
C16 H16C 0.9600 . ?

loop_
_geom_torsion_atom_site_label_1
_geom_torsion_atom_site_label_2
_geom_torsion_atom_site_label_3
_geom_torsion_atom_site_label_4
_geom_torsion
_geom_torsion_site_symmetry_1
_geom_torsion_site_symmetry_2
_geom_torsion_site_symmetry_3
_geom_torsion_site_symmetry_4
_geom_torsion_publ_flag
O19 C18 C23 C28 162.71(14) . . . . ?
O19 C18 C23 C24 -13.5(2) . . . . ?
O19 C18 C17 O20 129.26(13) . . . . ?
O19 C18 C17 N12 6.61(17) . . . . ?
N11 N12 C13 O14 10.49(18) . . . . ?
N11 N12 C13 O22 -172.05(13) . . . . ?
N11 N12 C17 O20 -55.13(15) . . . . ?
N11 N12 C17 C18 64.79(14) . . . . ?
N11 C1 C10 C9 179.39(13) . . . . ?
N11 C1 C2 C3 -178.79(14) . . . . ?
N12 N11 C1 C10 -4.5(2) . . . . ?
N12 N11 C1 C2 175.96(12) . . . . ?
C1 N11 N12 C13 -78.60(16) . . . . ?
C1 N11 N12 C17 129.55(13) . . . . ?
C1 C2 C3 C4 -0.8(2) . . . . ?
C9 C4 C3 C2 -0.6(2) . . . . ?
C9 C4 C5 C6 -0.5(2) . . . . ?
C9 C8 C7 C6 -0.3(2) . . . . ?
C13 O14 C15 C16 -175.65(14) . . . . ?
C13 N12 C17 O20 151.89(12) . . . . ?
C13 N12 C17 C18 -88.19(14) . . . . ?
C10 C1 C2 C3 1.6(2) . . . . ?
C10 C9 C4 C3 1.1(2) . . . . ?
C10 C9 C4 C5 -178.38(13) . . . . ?
C10 C9 C8 C7 178.70(14) . . . . ?
C18 C23 C28 C27 -175.80(13) . . . . ?
C18 C23 C24 C25 176.05(13) . . . . ?
C29 C34 C33 C32 -1.5(2) . . . . ?
C29 C30 C31 C32 -0.5(2) . . . . ?
C23 C18 C17 O20 -53.52(16) . . . . ?
C23 C18 C17 N12 -176.17(11) . . . . ?
C23 C28 C27 C26 -0.1(2) . . . . ?
C23 C24 C25 C26 -0.1(2) . . . . ?
C17 O20 C21 C29 -177.09(11) . . . . ?
C17 N12 C13 O14 161.56(11) . . . . ?
C17 N12 C13 O22 -21.0(2) . . . . ?
C17 C18 C23 C28 -14.4(2) . . . . ?
C17 C18 C23 C24 169.41(13) . . . . ?
C28 C23 C24 C25 -0.2(2) . . . . ?
C28 C27 C26 C25 -0.2(2) . . . . ?
C4 C9 C10 C1 -0.3(2) . . . . ?
C4 C9 C8 C7 0.3(2) . . . . ?
C4 C5 C6 C7 0.5(2) . . . . ?
C2 C1 C10 C9 -1.0(2) . . . . ?
C8 C9 C10 C1 -178.70(13) . . . . ?
C8 C9 C4 C3 179.56(13) . . . . ?
C8 C9 C4 C5 0.1(2) . . . . ?
C3 C4 C5 C6 -179.92(15) . . . . ?
C5 C4 C3 C2 178.90(15) . . . . ?
C5 C6 C7 C8 -0.1(2) . . . . ?
C34 C29 C21 O20 -129.07(14) . . . . ?
C34 C29 C30 C31 -0.6(2) . . . . ?
C24 C23 C28 C27 0.3(2) . . . . ?
C27 C26 C25 C24 0.3(2) . . . . ?
C21 O20 C17 N12 -71.85(14) . . . . ?
C21 O20 C17 C18 166.39(11) . . . . ?
C21 C29 C34 C33 -178.08(14) . . . . ?
C21 C29 C30 C31 179.10(14) . . . . ?
C30 C29 C34 C33 1.6(2) . . . . ?
C30 C29 C21 O20 51.27(18) . . . . ?
C33 C32 C31 C30 0.6(3) . . . . ?
C31 C32 C33 C34 0.5(2) . . . . ?
C15 O14 C13 O22 -3.8(2) . . . . ?
C15 O14 C13 N12 173.63(12) . . . . ?
